data_2242911
loop_
_publ_author_name
'Khalilov, Ali N.'
'Atio\(glu, Zeliha'
'Akkurt, Mehmet'
'Duruskari, Gulnara Sh.'
'Toze, Flavien A. A.'
'Huseynova, Afet T.'

_publ_section_title
;
 Crystal structure and Hirshfeld surface analysis of
 (<i>E</i>)-3-[(4-fluorobenzylidene)amino]-5-phenylthiazolidin-2-iminium
 bromide
;
_journal_coeditor_code RZ5254
_journal_issue 5
_journal_name_full 'Acta Crystallographica Section E'
_journal_page_first 662
_journal_page_last 666
_journal_paper_doi 10.1107/S2056989019004973
_journal_volume 75
_journal_year 2019
_chemical_formula_iupac 'C16 H15 F1 N3 S1 +, Br -'
_chemical_formula_moiety 'C16 H15 F1 N3 S1 +, Br -'
_chemical_formula_sum 'C16 H15 Br F N3 S'
_chemical_formula_weight 380.28
_chemical_name_systematic
;
(<i>E</i>)-3-[(4-Fluorobenzylidene)amino]-5-phenylthiazolidin-2-iminium
bromide
;
_space_group_crystal_system triclinic
_space_group_IT_number 2
_space_group_name_Hall '-P 1'
_space_group_name_H-M_alt 'P -1'
_symmetry_space_group_name_Hall '-P 1'
_symmetry_space_group_name_H-M 'P -1'
_atom_sites_solution_hydrogens mixed
_audit_creation_method SHELXL-2018/3
_cell_angle_alpha 96.548(2)
_cell_angle_beta 92.518(2)
_cell_angle_gamma 111.065(2)
_cell_formula_units_Z 2
_cell_length_a 8.0599(3)
_cell_length_b 8.6086(4)
_cell_length_c 12.7608(5)
_cell_measurement_reflns_used 5655
_cell_measurement_temperature 296(2)
_cell_measurement_theta_max 26.33
_cell_measurement_theta_min 2.56
_cell_volume 817.39(6)
_computing_cell_refinement
;
SAINT (Bruker, 2007)
;
_computing_data_collection
;
APEX2 (Bruker, 2007)
;
_computing_data_reduction
;
SAINT (Bruker, 2007)
;
_computing_molecular_graphics
;
ORTEP-3 for Windows (Farrugia, 2012)
;
_computing_publication_material
;
PLATON (Spek, 2003)
;
_computing_structure_refinement
;
SHELXL2014 (Sheldrick, 2015)
;
_computing_structure_solution
;
SHELXS97 (Sheldrick, 2008)
;
_diffrn_ambient_temperature 296(2)
_diffrn_measured_fraction_theta_full 0.993
_diffrn_measured_fraction_theta_max 0.984
_diffrn_measurement_device_type 'Bruker APEXII CCD'
_diffrn_measurement_method '\f and \w scans'
_diffrn_radiation_type MoK\a
_diffrn_radiation_wavelength 0.71073
_diffrn_reflns_av_R_equivalents 0.0250
_diffrn_reflns_av_unetI/netI 0.0215
_diffrn_reflns_limit_h_max 7
_diffrn_reflns_limit_h_min -10
_diffrn_reflns_limit_k_max 10
_diffrn_reflns_limit_k_min -10
_diffrn_reflns_limit_l_max 15
_diffrn_reflns_limit_l_min -14
_diffrn_reflns_number 12009
_diffrn_reflns_theta_full 25.242
_diffrn_reflns_theta_max 26.470
_diffrn_reflns_theta_min 2.720
_exptl_absorpt_coefficient_mu 2.651
_exptl_absorpt_correction_T_max 0.782
_exptl_absorpt_correction_T_min 0.664
_exptl_absorpt_correction_type multi-scan
_exptl_absorpt_process_details
;
(SADABS; Bruker, 2003)
;
_exptl_crystal_colour colorless
_exptl_crystal_density_diffrn 1.545
_exptl_crystal_description plate
_exptl_crystal_F_000 384
_exptl_crystal_size_max 0.160
_exptl_crystal_size_mid 0.120
_exptl_crystal_size_min 0.090
_refine_diff_density_max 0.374
_refine_diff_density_min -0.482
_refine_ls_extinction_method none
_refine_ls_goodness_of_fit_ref 1.035
_refine_ls_hydrogen_treatment constr
_refine_ls_matrix_type full
_refine_ls_number_parameters 254
_refine_ls_number_reflns 3321
_refine_ls_number_restraints 0
_refine_ls_restrained_S_all 1.035
_refine_ls_R_factor_all 0.0396
_refine_ls_R_factor_gt 0.0285
_refine_ls_shift/su_max 0.001
_refine_ls_shift/su_mean 0.000
_refine_ls_structure_factor_coef Fsqd
_refine_ls_weighting_details 'w=1/[\s^2^(Fo^2^)+(0.0376P)^2^+0.2228P] where P=(Fo^2^+2Fc^2^)/3'
_refine_ls_weighting_scheme calc
_refine_ls_wR_factor_gt 0.0721
_refine_ls_wR_factor_ref 0.0769
_reflns_number_gt 2672
_reflns_number_total 3321
_reflns_threshold_expression 'I > 2\s(I)'
_cod_data_source_file rz5254sup1.cif
_cod_data_source_block I
_cod_database_code 2242911
_shelx_space_group_comment
;
The symmetry employed for this shelxl refinement is uniquely defined
by the following loop, which should always be used as a source of
symmetry information in preference to the above space-group names.
They are only intended as comments.
;
_shelx_estimated_absorpt_t_min 0.676
_shelx_estimated_absorpt_t_max 0.796

loop_
_space_group_symop_operation_xyz
'x, y, z'
'-x, -y, -z'

loop_
_atom_site_type_symbol
_atom_site_label
_atom_site_fract_x
_atom_site_fract_y
_atom_site_fract_z
_atom_site_U_iso_or_equiv
_atom_site_adp_type
_atom_site_calc_flag
_atom_site_occupancy
_atom_site_disorder_assembly
_atom_site_disorder_group
Br Br1 0.28837(4) -0.06846(3) 0.65093(2) 0.07274(12) Uani d 1 . .
S S1 0.50535(9) 0.40641(8) 0.72511(4) 0.06317(17) Uani d 1 . .
F F1 1.1652(2) 0.6889(3) 0.07197(13) 0.0994(6) Uani d 1 . .
N N1 0.7677(2) 0.5288(2) 0.48291(13) 0.0510(4) Uani d 1 . .
C C1 0.7491(4) 0.6768(3) 0.66453(19) 0.0676(7) Uani d 1 . .
H H1A 0.765957 0.780305 0.635640 0.081 Uiso calc 1 . .
H H1B 0.859205 0.688530 0.704392 0.081 Uiso calc 1 . .
N N2 0.6981(3) 0.5342(2) 0.57951(13) 0.0540(4) Uani d 1 . .
C C2 0.5974(5) 0.6381(4) 0.73431(19) 0.0803(9) Uani d 1 . .
H H2A 0.506784 0.680819 0.710523 0.096 Uiso calc 1 A 1
N N3 0.5389(3) 0.2468(2) 0.54077(14) 0.0564(5) Uani d 1 . .
H H3A 0.472588 0.153018 0.566419 0.068 Uiso d 1 . .
H H3B 0.598218 0.240158 0.483319 0.068 Uiso d 1 . .
C C3 0.5851(3) 0.3881(3) 0.60334(16) 0.0489(5) Uani d 1 . .
C C4 0.8962(3) 0.6588(3) 0.46468(18) 0.0583(6) Uani d 1 . .
H H4A 0.943400 0.751707 0.516854 0.070 Uiso calc 1 . .
C C5 0.9692(3) 0.6619(3) 0.36204(18) 0.0532(5) Uani d 1 . .
C C6 1.0980(3) 0.8092(3) 0.3405(2) 0.0691(7) Uani d 1 . .
H H6A 1.139096 0.902914 0.392330 0.083 Uiso calc 1 . .
C C7 1.1660(4) 0.8188(4) 0.2431(2) 0.0767(8) Uani d 1 . .
H H7A 1.254083 0.916970 0.229104 0.092 Uiso calc 1 . .
C C8 1.1011(3) 0.6810(4) 0.1683(2) 0.0665(7) Uani d 1 . .
C C9 0.9756(3) 0.5314(3) 0.1862(2) 0.0659(6) Uani d 1 . .
H H9A 0.935350 0.438646 0.133610 0.079 Uiso calc 1 . .
C C10 0.9115(3) 0.5229(3) 0.28380(19) 0.0592(6) Uani d 1 . .
H H10A 0.827792 0.422230 0.298028 0.071 Uiso calc 1 . .
C C11 0.6893(9) 0.7289(7) 0.8505(5) 0.0447(13) Uani d 0.503(4) B 1
C C12 0.5575(7) 0.6983(7) 0.9197(5) 0.0691(15) Uani d 0.503(4) B 1
H H12A 0.439229 0.635805 0.894732 0.083 Uiso calc 0.503(4) B 1
C C13 0.6019(12) 0.7611(13) 1.0269(6) 0.074(2) Uani d 0.503(4) B 1
H H13A 0.513251 0.739287 1.073481 0.089 Uiso calc 0.503(4) B 1
C C14 0.7747(12) 0.8546(10) 1.0639(5) 0.0740(16) Uani d 0.503(4) B 1
H H14A 0.804349 0.898834 1.135130 0.089 Uiso calc 0.503(4) B 1
C C15 0.9041(8) 0.8822(8) 0.9946(4) 0.0811(17) Uani d 0.503(4) B 1
H H15A 1.022734 0.943608 1.019215 0.097 Uiso calc 0.503(4) B 1
C C16 0.8600(7) 0.8201(7) 0.8893(4) 0.0660(14) Uani d 0.503(4) B 1
H H16A 0.949586 0.841027 0.843322 0.079 Uiso calc 0.503(4) B 1
C C11' 0.5982(9) 0.7008(8) 0.8494(5) 0.0489(14) Uani d 0.497(4) B 2
C C12' 0.5168(7) 0.8137(6) 0.8805(4) 0.0631(13) Uani d 0.497(4) B 2
H H12B 0.447047 0.841350 0.831371 0.076 Uiso calc 0.497(4) B 2
C C13' 0.5408(8) 0.8852(7) 0.9865(5) 0.0759(18) Uani d 0.497(4) B 2
H H13B 0.488252 0.962201 1.007970 0.091 Uiso calc 0.497(4) B 2
C C14' 0.6390(15) 0.8437(12) 1.0570(7) 0.079(3) Uani d 0.497(4) B 2
H H14B 0.655646 0.893516 1.127240 0.094 Uiso calc 0.497(4) B 2
C C15' 0.7133(14) 0.7321(12) 1.0286(5) 0.0843(19) Uani d 0.497(4) B 2
H H15B 0.779040 0.702274 1.078940 0.101 Uiso calc 0.497(4) B 2
C C16' 0.6923(8) 0.6598(8) 0.9226(5) 0.0793(17) Uani d 0.497(4) B 2
H H16B 0.744737 0.582013 0.902974 0.095 Uiso calc 0.497(4) B 2

loop_
_atom_site_aniso_label
_atom_site_aniso_U_11
_atom_site_aniso_U_22
_atom_site_aniso_U_33
_atom_site_aniso_U_12
_atom_site_aniso_U_13
_atom_site_aniso_U_23
Br1 0.0842(2) 0.05494(16) 0.05450(16) -0.00131(12) 0.02403(12) -0.00748(11)
S1 0.0911(4) 0.0681(4) 0.0419(3) 0.0401(3) 0.0203(3) 0.0126(3)
F1 0.1003(12) 0.1287(15) 0.0746(10) 0.0375(11) 0.0439(9) 0.0375(10)
N1 0.0588(10) 0.0484(10) 0.0428(9) 0.0154(9) 0.0093(8) 0.0067(8)
C1 0.1015(19) 0.0518(13) 0.0448(12) 0.0257(13) -0.0005(12) -0.0010(10)
N2 0.0706(12) 0.0494(10) 0.0385(9) 0.0183(9) 0.0088(8) 0.0032(8)
C2 0.145(3) 0.0759(18) 0.0422(13) 0.0652(19) 0.0157(15) 0.0117(12)
N3 0.0696(11) 0.0478(10) 0.0492(10) 0.0162(9) 0.0199(9) 0.0087(8)
C3 0.0593(12) 0.0513(12) 0.0400(10) 0.0240(10) 0.0079(9) 0.0079(9)
C4 0.0643(14) 0.0516(13) 0.0492(12) 0.0108(11) 0.0016(10) 0.0044(10)
C5 0.0504(12) 0.0514(12) 0.0535(12) 0.0119(10) 0.0028(10) 0.0139(10)
C6 0.0733(16) 0.0558(14) 0.0663(15) 0.0074(12) 0.0053(13) 0.0159(12)
C7 0.0708(16) 0.0692(17) 0.0845(19) 0.0101(13) 0.0177(14) 0.0362(16)
C8 0.0585(14) 0.0891(19) 0.0617(15) 0.0311(14) 0.0196(12) 0.0303(14)
C9 0.0575(14) 0.0732(16) 0.0636(15) 0.0204(12) 0.0141(11) 0.0049(12)
C10 0.0515(12) 0.0560(13) 0.0627(14) 0.0092(10) 0.0148(11) 0.0103(11)
C11 0.052(3) 0.043(3) 0.043(3) 0.018(3) 0.015(3) 0.012(2)
C12 0.060(3) 0.084(4) 0.059(4) 0.021(3) 0.014(3) 0.005(3)
C13 0.084(6) 0.101(6) 0.045(4) 0.042(5) 0.018(4) 0.009(4)
C14 0.100(5) 0.083(5) 0.042(3) 0.038(4) 0.006(3) 0.001(3)
C15 0.085(4) 0.096(4) 0.055(3) 0.029(3) 0.003(3) 0.001(3)
C16 0.066(3) 0.077(3) 0.049(3) 0.020(3) 0.011(2) 0.003(2)
C11' 0.051(4) 0.053(3) 0.036(3) 0.009(3) 0.016(3) 0.007(2)
C12' 0.066(3) 0.058(3) 0.065(3) 0.019(2) 0.009(2) 0.020(2)
C13' 0.092(4) 0.057(3) 0.083(4) 0.031(3) 0.041(3) 0.006(3)
C14' 0.095(7) 0.073(5) 0.042(4) 0.002(5) 0.013(4) -0.004(3)
C15' 0.087(5) 0.111(7) 0.055(4) 0.037(5) -0.011(3) 0.012(4)
C16' 0.084(4) 0.096(4) 0.072(4) 0.053(4) 0.008(3) 0.002(3)

loop_
_atom_type_symbol
_atom_type_description
_atom_type_scat_dispersion_real
_atom_type_scat_dispersion_imag
_atom_type_scat_source
C C 0.0033 0.0016 'International Tables Vol C Tables 4.2.6.8 and 6.1.1.4'
H H 0.0000 0.0000 'International Tables Vol C Tables 4.2.6.8 and 6.1.1.4'
N N 0.0061 0.0033 'International Tables Vol C Tables 4.2.6.8 and 6.1.1.4'
F F 0.0171 0.0103 'International Tables Vol C Tables 4.2.6.8 and 6.1.1.4'
S S 0.1246 0.1234 'International Tables Vol C Tables 4.2.6.8 and 6.1.1.4'
Br Br -0.2901 2.4595 'International Tables Vol C Tables 4.2.6.8 and 6.1.1.4'

loop_
_geom_angle_atom_site_label_1
_geom_angle_atom_site_label_2
_geom_angle_atom_site_label_3
_geom_angle
C3 S1 C2 90.65(11)
C4 N1 N2 117.98(19)
N2 C1 C2 105.8(2)
N2 C1 H1A 110.6
C2 C1 H1A 110.6
N2 C1 H1B 110.6
C2 C1 H1B 110.6
H1A C1 H1B 108.7
C3 N2 N1 116.37(17)
C3 N2 C1 115.67(18)
N1 N2 C1 127.52(19)
C11' C2 C1 129.4(4)
C1 C2 C11 104.7(3)
C11' C2 S1 104.9(3)
C1 C2 S1 105.04(17)
C11 C2 S1 112.7(2)
C1 C2 H2A 111.4
C11 C2 H2A 111.4
S1 C2 H2A 111.4
C3 N3 H3A 117.3
C3 N3 H3B 119.6
H3A N3 H3B 120.5
N3 C3 N2 123.59(19)
N3 C3 S1 123.18(17)
N2 C3 S1 113.23(16)
N1 C4 C5 120.0(2)
N1 C4 H4A 120.0
C5 C4 H4A 120.0
C6 C5 C10 118.6(2)
C6 C5 C4 119.1(2)
C10 C5 C4 122.3(2)
C7 C6 C5 120.8(3)
C7 C6 H6A 119.6
C5 C6 H6A 119.6
C8 C7 C6 118.3(2)
C8 C7 H7A 120.9
C6 C7 H7A 120.9
F1 C8 C7 119.0(2)
F1 C8 C9 117.9(3)
C7 C8 C9 123.1(2)
C10 C9 C8 118.0(3)
C10 C9 H9A 121.0
C8 C9 H9A 121.0
C9 C10 C5 121.2(2)
C9 C10 H10A 119.4
C5 C10 H10A 119.4
C16 C11 C12 118.7(5)
C16 C11 C2 133.2(5)
C12 C11 C2 108.2(5)
C11 C12 C13 120.0(6)
C11 C12 H12A 120.0
C13 C12 H12A 120.0
C14 C13 C12 120.3(7)
C14 C13 H13A 119.8
C12 C13 H13A 119.8
C13 C14 C15 119.0(6)
C13 C14 H14A 120.5
C15 C14 H14A 120.5
C16 C15 C14 120.5(6)
C16 C15 H15A 119.7
C14 C15 H15A 119.7
C11 C16 C15 121.5(5)
C11 C16 H16A 119.2
C15 C16 H16A 119.2
C16' C11' C12' 118.8(6)
C16' C11' C2 119.7(5)
C12' C11' C2 121.2(5)
C11' C12' C13' 119.1(5)
C11' C12' H12B 120.4
C13' C12' H12B 120.4
C14' C13' C12' 120.3(6)
C14' C13' H13B 119.9
C12' C13' H13B 119.9
C15' C14' C13' 121.0(8)
C15' C14' H14B 119.5
C13' C14' H14B 119.5
C14' C15' C16' 119.7(8)
C14' C15' H15B 120.1
C16' C15' H15B 120.1
C11' C16' C15' 121.0(6)
C11' C16' H16B 119.5
C15' C16' H16B 119.5

loop_
_geom_bond_atom_site_label_1
_geom_bond_atom_site_label_2
_geom_bond_distance
S1 C3 1.720(2)
S1 C2 1.848(3)
F1 C8 1.353(3)
N1 C4 1.276(3)
N1 N2 1.380(2)
C1 N2 1.465(3)
C1 C2 1.506(4)
C1 H1A 0.9700
C1 H1B 0.9700
N2 C3 1.339(3)
C2 C11' 1.505(6)
C2 C11 1.607(7)
C2 H2A 0.9800
N3 C3 1.297(3)
N3 H3A 0.9001
N3 H3B 0.9000
C4 C5 1.458(3)
C4 H4A 0.9300
C5 C6 1.386(3)
C5 C10 1.390(3)
C6 C7 1.379(4)
C6 H6A 0.9300
C7 C8 1.358(4)
C7 H7A 0.9300
C8 C9 1.373(4)
C9 C10 1.369(3)
C9 H9A 0.9300
C10 H10A 0.9300
C11 C16 1.353(8)
C11 C12 1.383(7)
C12 C13 1.393(10)
C12 H12A 0.9300
C13 C14 1.364(14)
C13 H13A 0.9300
C14 C15 1.370(9)
C14 H14A 0.9300
C15 C16 1.370(7)
C15 H15A 0.9300
C16 H16A 0.9300
C11' C16' 1.333(9)
C11' C12' 1.389(8)
C12' C13' 1.394(8)
C12' H12B 0.9300
C13' C14' 1.334(12)
C13' H13B 0.9300
C14' C15' 1.329(15)
C14' H14B 0.9300
C15' C16' 1.399(9)
C15' H15B 0.9300
C16' H16B 0.9300

loop_
_geom_hbond_atom_site_label_D
_geom_hbond_atom_site_label_H
_geom_hbond_atom_site_label_A
_geom_hbond_site_symmetry_A
_geom_hbond_distance_DH
_geom_hbond_distance_HA
_geom_hbond_distance_DA
_geom_hbond_angle_DHA
_geom_hbond_publ_flag
N3 H3A Br1 . 0.90 2.36 3.2557(18) 172.2 yes
N3 H3B Br1 2_656 0.90 2.55 3.3552(18) 149.8 yes
C4 H4A Br1 1_665 0.93 2.99 3.726(2) 137.2 yes

loop_
_geom_torsion_atom_site_label_1
_geom_torsion_atom_site_label_2
_geom_torsion_atom_site_label_3
_geom_torsion_atom_site_label_4
_geom_torsion
C4 N1 N2 C3 -169.1(2)
C4 N1 N2 C1 3.0(3)
C2 C1 N2 C3 -26.1(3)
C2 C1 N2 N1 161.8(2)
N2 C1 C2 C11' 155.8(4)
N2 C1 C2 C11 150.2(3)
N2 C1 C2 S1 31.4(2)
C3 S1 C2 C11' -163.6(3)
C3 S1 C2 C1 -24.92(19)
C3 S1 C2 C11 -138.3(3)
N1 N2 C3 N3 -0.7(3)
C1 N2 C3 N3 -173.7(2)
N1 N2 C3 S1 179.87(14)
C1 N2 C3 S1 6.8(3)
C2 S1 C3 N3 -168.1(2)
C2 S1 C3 N2 11.35(19)
N2 N1 C4 C5 -177.36(19)
N1 C4 C5 C6 174.4(2)
N1 C4 C5 C10 -4.2(4)
C10 C5 C6 C7 0.8(4)
C4 C5 C6 C7 -177.9(2)
C5 C6 C7 C8 1.2(4)
C6 C7 C8 F1 179.3(2)
C6 C7 C8 C9 -2.3(4)
F1 C8 C9 C10 179.6(2)
C7 C8 C9 C10 1.1(4)
C8 C9 C10 C5 1.0(4)
C6 C5 C10 C9 -2.0(4)
C4 C5 C10 C9 176.7(2)
C1 C2 C11 C16 -1.1(7)
S1 C2 C11 C16 112.5(6)
C1 C2 C11 C12 -179.8(4)
S1 C2 C11 C12 -66.2(5)
C16 C11 C12 C13 0.1(10)
C2 C11 C12 C13 178.9(6)
C11 C12 C13 C14 0.8(14)
C12 C13 C14 C15 -1.5(15)
C13 C14 C15 C16 1.4(12)
C12 C11 C16 C15 -0.2(9)
C2 C11 C16 C15 -178.7(5)
C14 C15 C16 C11 -0.6(10)
C1 C2 C11' C16' -64.5(7)
S1 C2 C11' C16' 59.9(7)
C1 C2 C11' C12' 109.3(6)
S1 C2 C11' C12' -126.3(5)
C16' C11' C12' C13' 2.2(9)
C2 C11' C12' C13' -171.6(5)
C11' C12' C13' C14' -0.9(9)
C12' C13' C14' C15' -1.0(13)
C13' C14' C15' C16' 1.5(16)
C12' C11' C16' C15' -1.7(11)
C2 C11' C16' C15' 172.2(6)
C14' C15' C16' C11' -0.2(14)

_cod_database_fobs_code 2242911
